data_2237210
loop_
_publ_author_name
'Narayanan, Sibi'
'Srinivasan, Thothadri'
'Purushothaman, Santhanagopalan'
'Raghunathan, Raghavachary'
'Velmurugan, Devadasan'

_publ_section_title
;
 Ethyl
 8,13-dioxa-21-azapentacyclo[18.5.1.0^2,7^.0^14,19^.0^21,25^]hexacosa-2(7),3,5,14,16,18-hexaene-26-carboxylate
;
_journal_coeditor_code PV2608
_journal_issue 1
_journal_name_full 'Acta Crystallographica Section E'
_journal_page_first o25
_journal_paper_doi 10.1107/S1600536812049094
_journal_volume 69
_journal_year 2013
_chemical_formula_iupac 'C26 H31 N O4'
_chemical_formula_moiety 'C26 H31 N O4'
_chemical_formula_sum 'C26 H31 N O4'
_chemical_formula_weight 421.52
_chemical_name_systematic
;
Ethyl 8,13-dioxa-21-azapentacyclo[18.5.1.0^2,7^.0^14,19^.0^21,25^]hexacosa-
2(7),3,5,14,16,18-hexaene-26-carboxylate
;
_space_group_IT_number 14
_symmetry_cell_setting monoclinic
_symmetry_space_group_name_Hall '-P 2ybc'
_symmetry_space_group_name_H-M 'P 1 21/c 1'
_atom_sites_solution_hydrogens geom
_atom_sites_solution_primary direct
_atom_sites_solution_secondary difmap
_audit_creation_method SHELXL-97
_cell_angle_alpha 90.00
_cell_angle_beta 95.350(3)
_cell_angle_gamma 90.00
_cell_formula_units_Z 4
_cell_length_a 10.4784(5)
_cell_length_b 10.2624(4)
_cell_length_c 21.0937(10)
_cell_measurement_reflns_used 5598
_cell_measurement_temperature 293(2)
_cell_measurement_theta_max 28.3
_cell_measurement_theta_min 1.9
_cell_volume 2258.40(18)
_computing_cell_refinement 'SAINT (Bruker, 2008)'
_computing_data_collection 'APEX2 (Bruker, 2008)'
_computing_data_reduction 'SAINT (Bruker, 2008)'
_computing_molecular_graphics 'ORTEP-3 (Farrugia, 2012)'
_computing_publication_material 'SHELXL97 (Sheldrick, 2008) and PLATON (Spek, 2009)'
_computing_structure_refinement 'SHELXL97 (Sheldrick, 2008)'
_computing_structure_solution 'SHELXS97 (Sheldrick, 2008)'
_diffrn_ambient_temperature 293(2)
_diffrn_measured_fraction_theta_full 0.994
_diffrn_measured_fraction_theta_max 0.994
_diffrn_measurement_device_type 'Bruker APEXII CCD area-detector'
_diffrn_measurement_method '\w and \f scans'
_diffrn_radiation_monochromator graphite
_diffrn_radiation_source 'fine-focus sealed tube'
_diffrn_radiation_type MoK\a
_diffrn_radiation_wavelength 0.71073
_diffrn_reflns_av_R_equivalents 0.0306
_diffrn_reflns_av_sigmaI/netI 0.0345
_diffrn_reflns_limit_h_max 11
_diffrn_reflns_limit_h_min -13
_diffrn_reflns_limit_k_max 13
_diffrn_reflns_limit_k_min -13
_diffrn_reflns_limit_l_max 28
_diffrn_reflns_limit_l_min -25
_diffrn_reflns_number 20978
_diffrn_reflns_theta_full 28.33
_diffrn_reflns_theta_max 28.33
_diffrn_reflns_theta_min 1.94
_diffrn_standards_number 0
_exptl_absorpt_coefficient_mu 0.083
_exptl_absorpt_correction_T_max 0.984
_exptl_absorpt_correction_T_min 0.979
_exptl_absorpt_correction_type multi-scan
_exptl_absorpt_process_details '(SADABS; Bruker, 2008)'
_exptl_crystal_colour Colorless
_exptl_crystal_density_diffrn 1.240
_exptl_crystal_density_method 'not measured'
_exptl_crystal_description Block
_exptl_crystal_F_000 904
_exptl_crystal_size_max 0.25
_exptl_crystal_size_mid 0.22
_exptl_crystal_size_min 0.19
_refine_diff_density_max 0.353
_refine_diff_density_min -0.233
_refine_ls_extinction_method none
_refine_ls_goodness_of_fit_ref 1.017
_refine_ls_hydrogen_treatment constr
_refine_ls_matrix_type full
_refine_ls_number_parameters 281
_refine_ls_number_reflns 5598
_refine_ls_number_restraints 0
_refine_ls_restrained_S_all 1.017
_refine_ls_R_factor_all 0.1087
_refine_ls_R_factor_gt 0.0571
_refine_ls_shift/su_max 0.000
_refine_ls_shift/su_mean 0.000
_refine_ls_structure_factor_coef Fsqd
_refine_ls_weighting_details 'calc w=1/[\s^2^(Fo^2^)+(0.0815P)^2^+0.4765P] where P=(Fo^2^+2Fc^2^)/3'
_refine_ls_weighting_scheme calc
_refine_ls_wR_factor_gt 0.1487
_refine_ls_wR_factor_ref 0.1802
_reflns_number_gt 3092
_reflns_number_total 5598
_reflns_threshold_expression I>2\s(I)
_cod_data_source_file pv2608.cif
_cod_data_source_block I
_cod_original_sg_symbol_H-M 'P 21/c'
_cod_database_code 2237210
_cod_database_fobs_code 2237210

loop_
_symmetry_equiv_pos_as_xyz
'x, y, z'
'-x, y+1/2, -z+1/2'
'-x, -y, -z'
'x, -y-1/2, z-1/2'

loop_
_atom_site_type_symbol
_atom_site_label
_atom_site_fract_x
_atom_site_fract_y
_atom_site_fract_z
_atom_site_U_iso_or_equiv
_atom_site_adp_type
_atom_site_calc_flag
_atom_site_refinement_flags
_atom_site_occupancy
_atom_site_symmetry_multiplicity
C C1 0.8192(2) 0.3134(2) 0.22908(12) 0.0675(6) Uani d . 1 1
H H1A 0.8905 0.2679 0.2129 0.081 Uiso calc R 1 1
H H1B 0.8112 0.2856 0.2725 0.081 Uiso calc R 1 1
C C2 0.8361(3) 0.4599(3) 0.22534(16) 0.0992(10) Uani d . 1 1
H H2A 0.8050 0.5013 0.2623 0.119 Uiso calc R 1 1
H H2B 0.9261 0.4812 0.2245 0.119 Uiso calc R 1 1
C C3 0.7632(3) 0.5066(2) 0.16699(14) 0.0835(8) Uani d . 1 1
H H3A 0.8199 0.5460 0.1386 0.100 Uiso calc R 1 1
H H3B 0.6999 0.5705 0.1769 0.100 Uiso calc R 1 1
C C4 0.6989(2) 0.38673(18) 0.13682(10) 0.0549(5) Uani d . 1 1
H H4 0.6104 0.4070 0.1207 0.066 Uiso calc R 1 1
C C5 0.7702(2) 0.32113(19) 0.08370(10) 0.0530(5) Uani d . 1 1
H H5 0.8609 0.3446 0.0914 0.064 Uiso calc R 1 1
C C6 0.75954(17) 0.17292(18) 0.09547(9) 0.0456(4) Uani d . 1 1
H H6 0.7077 0.1345 0.0591 0.055 Uiso calc R 1 1
C C7 0.67976(17) 0.16759(17) 0.15509(9) 0.0448(4) Uani d . 1 1
H H7 0.5906 0.1727 0.1366 0.054 Uiso calc R 1 1
C C8 0.68313(18) 0.04520(18) 0.19466(9) 0.0485(5) Uani d . 1 1
C C9 0.7948(2) -0.0100(2) 0.22369(11) 0.0618(6) Uani d . 1 1
H H9 0.8724 0.0329 0.2213 0.074 Uiso calc R 1 1
C C10 0.7937(2) -0.1271(2) 0.25608(11) 0.0709(6) Uani d . 1 1
H H10 0.8698 -0.1622 0.2749 0.085 Uiso calc R 1 1
C C11 0.6808(3) -0.1907(2) 0.26029(11) 0.0721(7) Uani d . 1 1
H H11 0.6803 -0.2705 0.2811 0.087 Uiso calc R 1 1
C C12 0.5678(2) -0.1378(2) 0.23405(11) 0.0669(6) Uani d . 1 1
H H12 0.4908 -0.1808 0.2380 0.080 Uiso calc R 1 1
C C13 0.56846(19) -0.02010(19) 0.20165(10) 0.0520(5) Uani d . 1 1
C C14 0.3735(3) -0.0270(3) 0.13226(14) 0.0883(8) Uani d . 1 1
H H14A 0.2849 -0.0179 0.1414 0.106 Uiso calc R 1 1
H H14B 0.3944 -0.1191 0.1327 0.106 Uiso calc R 1 1
C C15 0.3897(3) 0.0281(3) 0.06888(13) 0.0850(8) Uani d . 1 1
H H15A 0.3445 -0.0267 0.0367 0.102 Uiso calc R 1 1
H H15B 0.4800 0.0259 0.0621 0.102 Uiso calc R 1 1
C C16 0.3404(2) 0.1700(3) 0.05960(13) 0.0819(8) Uani d . 1 1
H H16A 0.2478 0.1684 0.0516 0.098 Uiso calc R 1 1
H H16B 0.3618 0.2181 0.0987 0.098 Uiso calc R 1 1
C C17 0.3953(2) 0.2410(3) 0.00565(12) 0.0754(7) Uani d . 1 1
H H17A 0.3845 0.1895 -0.0330 0.090 Uiso calc R 1 1
H H17B 0.3524 0.3240 -0.0021 0.090 Uiso calc R 1 1
C C18 0.6024(2) 0.3342(2) -0.01145(10) 0.0632(6) Uani d . 1 1
C C19 0.7248(2) 0.3648(2) 0.01703(10) 0.0590(5) Uani d . 1 1
C C20 0.8025(3) 0.4390(2) -0.01830(13) 0.0795(7) Uani d . 1 1
H H20 0.8837 0.4618 -0.0002 0.095 Uiso calc R 1 1
C C21 0.7642(4) 0.4804(3) -0.07941(16) 0.1016(11) Uani d . 1 1
H H21 0.8190 0.5300 -0.1020 0.122 Uiso calc R 1 1
C C22 0.6452(4) 0.4479(3) -0.10624(14) 0.1009(11) Uani d . 1 1
H H22 0.6191 0.4750 -0.1475 0.121 Uiso calc R 1 1
C C23 0.5625(3) 0.3748(3) -0.07280(12) 0.0836(8) Uani d . 1 1
H H23 0.4813 0.3533 -0.0913 0.100 Uiso calc R 1 1
C C24 0.8885(2) 0.1065(2) 0.10175(10) 0.0535(5) Uani d . 1 1
C C25 0.9933(3) -0.0951(3) 0.08828(19) 0.1080(11) Uani d . 1 1
H H25A 1.0491 -0.0726 0.0558 0.130 Uiso calc R 1 1
H H25B 1.0390 -0.0777 0.1295 0.130 Uiso calc R 1 1
C C26 0.9634(5) -0.2220(4) 0.0838(3) 0.211(3) Uani d . 1 1
H H26A 0.9064 -0.2437 0.1153 0.316 Uiso calc R 1 1
H H26B 1.0401 -0.2731 0.0908 0.316 Uiso calc R 1 1
H H26C 0.9222 -0.2401 0.0422 0.316 Uiso calc R 1 1
N N1 0.70022(15) 0.29156(15) 0.18853(8) 0.0499(4) Uani d . 1 1
O O1 0.98902(15) 0.15226(17) 0.12248(9) 0.0811(5) Uani d . 1 1
O O2 0.87743(14) -0.01498(15) 0.08036(8) 0.0720(5) Uani d . 1 1
O O3 0.52806(14) 0.26037(15) 0.02487(7) 0.0661(4) Uani d . 1 1
O O4 0.45450(13) 0.03858(14) 0.17936(7) 0.0621(4) Uani d . 1 1

loop_
_atom_site_aniso_label
_atom_site_aniso_U_11
_atom_site_aniso_U_22
_atom_site_aniso_U_33
_atom_site_aniso_U_12
_atom_site_aniso_U_13
_atom_site_aniso_U_23
C1 0.0656(14) 0.0668(14) 0.0663(14) 0.0016(11) -0.0136(11) -0.0109(12)
C2 0.097(2) 0.0708(17) 0.121(2) -0.0092(15) -0.0377(18) -0.0207(17)
C3 0.109(2) 0.0525(13) 0.0868(18) -0.0092(13) -0.0011(16) -0.0116(13)
C4 0.0623(12) 0.0417(10) 0.0593(12) 0.0048(9) -0.0021(10) -0.0014(9)
C5 0.0510(11) 0.0489(11) 0.0587(12) 0.0030(9) 0.0023(9) 0.0060(9)
C6 0.0431(10) 0.0465(10) 0.0460(10) 0.0047(8) -0.0023(8) 0.0008(8)
C7 0.0373(9) 0.0449(10) 0.0514(11) 0.0019(7) 0.0004(8) -0.0001(8)
C8 0.0492(11) 0.0465(10) 0.0503(11) 0.0015(8) 0.0078(8) -0.0012(8)
C9 0.0551(12) 0.0651(13) 0.0656(13) 0.0085(10) 0.0073(10) 0.0154(11)
C10 0.0783(16) 0.0695(15) 0.0662(14) 0.0199(13) 0.0133(12) 0.0177(12)
C11 0.107(2) 0.0504(12) 0.0629(14) 0.0079(13) 0.0286(14) 0.0091(11)
C12 0.0791(16) 0.0552(13) 0.0706(15) -0.0138(12) 0.0285(12) -0.0063(11)
C13 0.0549(12) 0.0489(11) 0.0537(12) -0.0024(9) 0.0131(9) -0.0100(9)
C14 0.0753(17) 0.0911(19) 0.097(2) -0.0247(14) 0.0025(15) -0.0211(16)
C15 0.0890(19) 0.0872(19) 0.0787(18) -0.0212(15) 0.0070(14) -0.0342(15)
C16 0.0521(13) 0.119(2) 0.0720(16) 0.0111(14) -0.0090(11) -0.0198(16)
C17 0.0604(14) 0.0939(18) 0.0671(15) 0.0243(13) -0.0197(12) -0.0130(14)
C18 0.0819(16) 0.0564(13) 0.0509(12) 0.0268(11) 0.0040(11) 0.0060(10)
C19 0.0708(14) 0.0510(11) 0.0561(12) 0.0179(10) 0.0105(10) 0.0085(10)
C20 0.0900(18) 0.0721(16) 0.0801(17) 0.0206(13) 0.0275(14) 0.0236(13)
C21 0.127(3) 0.098(2) 0.087(2) 0.045(2) 0.045(2) 0.0428(17)
C22 0.145(3) 0.099(2) 0.0618(17) 0.060(2) 0.0245(19) 0.0282(16)
C23 0.109(2) 0.0799(17) 0.0597(15) 0.0417(16) -0.0056(14) 0.0068(13)
C24 0.0504(12) 0.0560(12) 0.0544(12) 0.0093(10) 0.0058(9) 0.0045(10)
C25 0.0796(19) 0.082(2) 0.160(3) 0.0404(15) 0.0002(19) -0.009(2)
C26 0.146(4) 0.091(3) 0.388(10) 0.064(3) -0.015(5) -0.020(4)
N1 0.0486(9) 0.0483(9) 0.0519(9) 0.0028(7) -0.0004(7) -0.0038(7)
O1 0.0442(9) 0.0862(12) 0.1114(14) 0.0063(8) -0.0005(9) -0.0067(10)
O2 0.0611(10) 0.0598(9) 0.0935(12) 0.0227(7) -0.0021(8) -0.0092(8)
O3 0.0603(9) 0.0730(10) 0.0612(9) 0.0098(7) -0.0146(7) 0.0074(8)
O4 0.0460(8) 0.0626(9) 0.0775(10) -0.0076(7) 0.0047(7) -0.0152(7)

loop_
_atom_type_symbol
_atom_type_description
_atom_type_scat_dispersion_real
_atom_type_scat_dispersion_imag
_atom_type_scat_source
C C 0.0033 0.0016 'International Tables Vol C Tables 4.2.6.8 and 6.1.1.4'
H H 0.0000 0.0000 'International Tables Vol C Tables 4.2.6.8 and 6.1.1.4'
N N 0.0061 0.0033 'International Tables Vol C Tables 4.2.6.8 and 6.1.1.4'
O O 0.0106 0.0060 'International Tables Vol C Tables 4.2.6.8 and 6.1.1.4'

loop_
_geom_angle_atom_site_label_1
_geom_angle_atom_site_label_2
_geom_angle_atom_site_label_3
_geom_angle
N1 C1 C2 102.65(19)
N1 C1 H1A 111.2
C2 C1 H1A 111.2
N1 C1 H1B 111.2
C2 C1 H1B 111.2
H1A C1 H1B 109.2
C3 C2 C1 108.3(2)
C3 C2 H2A 110.0
C1 C2 H2A 110.0
C3 C2 H2B 110.0
C1 C2 H2B 110.0
H2A C2 H2B 108.4
C2 C3 C4 105.3(2)
C2 C3 H3A 110.7
C4 C3 H3A 110.7
C2 C3 H3B 110.7
C4 C3 H3B 110.7
H3A C3 H3B 108.8
N1 C4 C3 104.83(18)
N1 C4 C5 106.03(15)
C3 C4 C5 115.4(2)
N1 C4 H4 110.1
C3 C4 H4 110.1
C5 C4 H4 110.1
C19 C5 C6 114.87(17)
C19 C5 C4 114.30(16)
C6 C5 C4 105.27(16)
C19 C5 H5 107.3
C6 C5 H5 107.3
C4 C5 H5 107.3
C24 C6 C5 112.41(16)
C24 C6 C7 116.88(15)
C5 C6 C7 102.34(14)
C24 C6 H6 108.3
C5 C6 H6 108.3
C7 C6 H6 108.3
N1 C7 C8 117.63(15)
N1 C7 C6 106.88(14)
C8 C7 C6 118.99(15)
N1 C7 H7 103.7
C8 C7 H7 103.7
C6 C7 H7 103.7
C9 C8 C13 117.10(19)
C9 C8 C7 124.01(17)
C13 C8 C7 118.87(17)
C10 C9 C8 121.8(2)
C10 C9 H9 119.1
C8 C9 H9 119.1
C11 C10 C9 119.8(2)
C11 C10 H10 120.1
C9 C10 H10 120.1
C10 C11 C12 120.5(2)
C10 C11 H11 119.8
C12 C11 H11 119.8
C11 C12 C13 119.9(2)
C11 C12 H12 120.0
C13 C12 H12 120.0
O4 C13 C12 120.23(19)
O4 C13 C8 118.72(18)
C12 C13 C8 120.9(2)
O4 C14 C15 110.0(2)
O4 C14 H14A 109.7
C15 C14 H14A 109.7
O4 C14 H14B 109.7
C15 C14 H14B 109.7
H14A C14 H14B 108.2
C14 C15 C16 114.1(2)
C14 C15 H15A 108.7
C16 C15 H15A 108.7
C14 C15 H15B 108.7
C16 C15 H15B 108.7
H15A C15 H15B 107.6
C17 C16 C15 113.7(2)
C17 C16 H16A 108.8
C15 C16 H16A 108.8
C17 C16 H16B 108.8
C15 C16 H16B 108.8
H16A C16 H16B 107.7
O3 C17 C16 106.44(18)
O3 C17 H17A 110.4
C16 C17 H17A 110.4
O3 C17 H17B 110.4
C16 C17 H17B 110.4
H17A C17 H17B 108.6
O3 C18 C23 123.4(2)
O3 C18 C19 115.44(18)
C23 C18 C19 121.2(3)
C20 C19 C18 117.0(2)
C20 C19 C5 121.0(2)
C18 C19 C5 122.0(2)
C21 C20 C19 122.6(3)
C21 C20 H20 118.7
C19 C20 H20 118.7
C22 C21 C20 119.2(3)
C22 C21 H21 120.4
C20 C21 H21 120.4
C21 C22 C23 120.8(3)
C21 C22 H22 119.6
C23 C22 H22 119.6
C18 C23 C22 119.3(3)
C18 C23 H23 120.4
C22 C23 H23 120.4
O1 C24 O2 122.53(19)
O1 C24 C6 127.2(2)
O2 C24 C6 110.22(17)
C26 C25 O2 110.6(3)
C26 C25 H25A 109.5
O2 C25 H25A 109.5
C26 C25 H25B 109.5
O2 C25 H25B 109.5
H25A C25 H25B 108.1
C25 C26 H26A 109.5
C25 C26 H26B 109.5
H26A C26 H26B 109.5
C25 C26 H26C 109.5
H26A C26 H26C 109.5
H26B C26 H26C 109.5
C7 N1 C1 119.67(15)
C7 N1 C4 103.34(14)
C1 N1 C4 106.37(16)
C24 O2 C25 116.4(2)
C18 O3 C17 120.56(17)
C13 O4 C14 118.34(18)

loop_
_geom_bond_atom_site_label_1
_geom_bond_atom_site_label_2
_geom_bond_distance
C1 N1 1.462(3)
C1 C2 1.516(4)
C1 H1A 0.9700
C1 H1B 0.9700
C2 C3 1.467(4)
C2 H2A 0.9700
C2 H2B 0.9700
C3 C4 1.514(3)
C3 H3A 0.9700
C3 H3B 0.9700
C4 N1 1.463(3)
C4 C5 1.556(3)
C4 H4 0.9800
C5 C19 1.510(3)
C5 C6 1.547(3)
C5 H5 0.9800
C6 C24 1.508(3)
C6 C7 1.575(3)
C6 H6 0.9800
C7 N1 1.461(2)
C7 C8 1.507(3)
C7 H7 0.9800
C8 C9 1.390(3)
C8 C13 1.396(3)
C9 C10 1.382(3)
C9 H9 0.9300
C10 C11 1.361(4)
C10 H10 0.9300
C11 C12 1.371(4)
C11 H11 0.9300
C12 C13 1.388(3)
C12 H12 0.9300
C13 O4 1.380(2)
C14 O4 1.415(3)
C14 C15 1.476(4)
C14 H14A 0.9700
C14 H14B 0.9700
C15 C16 1.552(4)
C15 H15A 0.9700
C15 H15B 0.9700
C16 C17 1.509(4)
C16 H16A 0.9700
C16 H16B 0.9700
C17 O3 1.427(3)
C17 H17A 0.9700
C17 H17B 0.9700
C18 O3 1.371(3)
C18 C23 1.386(3)
C18 C19 1.400(3)
C19 C20 1.382(3)
C20 C21 1.381(4)
C20 H20 0.9300
C21 C22 1.362(5)
C21 H21 0.9300
C22 C23 1.387(4)
C22 H22 0.9300
C23 H23 0.9300
C24 O1 1.198(2)
C24 O2 1.328(3)
C25 C26 1.341(6)
C25 O2 1.463(3)
C25 H25A 0.9700
C25 H25B 0.9700
C26 H26A 0.9600
C26 H26B 0.9600
C26 H26C 0.9600

loop_
_geom_hbond_atom_site_label_D
_geom_hbond_atom_site_label_H
_geom_hbond_atom_site_label_A
_geom_hbond_site_symmetry_A
_geom_hbond_distance_DH
_geom_hbond_distance_HA
_geom_hbond_distance_DA
_geom_hbond_angle_DHA
C11 H11 O4 2_645 0.93 2.60 3.419(3) 147.5
C17 H17B Cg4 3_665 0.97 2.97 3.817(3) 146
C22 H22 Cg3 4_565 0.93 2.94 3.770(3) 150

loop_
_geom_torsion_atom_site_label_1
_geom_torsion_atom_site_label_2
_geom_torsion_atom_site_label_3
_geom_torsion_atom_site_label_4
_geom_torsion
N1 C1 C2 C3 -22.2(3)
C1 C2 C3 C4 1.8(4)
C2 C3 C4 N1 19.5(3)
C2 C3 C4 C5 -96.7(3)
N1 C4 C5 C19 150.07(17)
C3 C4 C5 C19 -94.4(2)
N1 C4 C5 C6 23.1(2)
C3 C4 C5 C6 138.66(19)
C19 C5 C6 C24 107.9(2)
C4 C5 C6 C24 -125.50(17)
C19 C5 C6 C7 -125.90(18)
C4 C5 C6 C7 0.73(18)
C24 C6 C7 N1 98.75(19)
C5 C6 C7 N1 -24.51(18)
C24 C6 C7 C8 -37.5(2)
C5 C6 C7 C8 -160.75(16)
N1 C7 C8 C9 -74.5(2)
C6 C7 C8 C9 57.2(3)
N1 C7 C8 C13 107.4(2)
C6 C7 C8 C13 -120.91(19)
C13 C8 C9 C10 2.4(3)
C7 C8 C9 C10 -175.7(2)
C8 C9 C10 C11 -0.3(4)
C9 C10 C11 C12 -1.7(4)
C10 C11 C12 C13 1.5(3)
C11 C12 C13 O4 -175.03(19)
C11 C12 C13 C8 0.7(3)
C9 C8 C13 O4 173.20(17)
C7 C8 C13 O4 -8.6(3)
C9 C8 C13 C12 -2.6(3)
C7 C8 C13 C12 175.65(18)
O4 C14 C15 C16 -67.6(3)
C14 C15 C16 C17 160.5(2)
C15 C16 C17 O3 -68.4(3)
O3 C18 C19 C20 179.87(19)
C23 C18 C19 C20 1.1(3)
O3 C18 C19 C5 -1.1(3)
C23 C18 C19 C5 -179.8(2)
C6 C5 C19 C20 -126.8(2)
C4 C5 C19 C20 111.3(2)
C6 C5 C19 C18 54.1(3)
C4 C5 C19 C18 -67.7(3)
C18 C19 C20 C21 -1.0(4)
C5 C19 C20 C21 179.9(2)
C19 C20 C21 C22 0.2(4)
C20 C21 C22 C23 0.4(5)
O3 C18 C23 C22 -179.1(2)
C19 C18 C23 C22 -0.5(4)
C21 C22 C23 C18 -0.3(4)
C5 C6 C24 O1 30.9(3)
C7 C6 C24 O1 -87.0(3)
C5 C6 C24 O2 -148.88(17)
C7 C6 C24 O2 93.2(2)
C8 C7 N1 C1 58.7(2)
C6 C7 N1 C1 -78.3(2)
C8 C7 N1 C4 176.60(16)
C6 C7 N1 C4 39.67(17)
C2 C1 N1 C7 151.1(2)
C2 C1 N1 C4 34.8(3)
C3 C4 N1 C7 -161.31(18)
C5 C4 N1 C7 -38.75(18)
C3 C4 N1 C1 -34.5(2)
C5 C4 N1 C1 88.11(18)
O1 C24 O2 C25 5.0(3)
C6 C24 O2 C25 -175.1(2)
C26 C25 O2 C24 160.8(4)
C23 C18 O3 C17 -11.7(3)
C19 C18 O3 C17 169.63(19)
C16 C17 O3 C18 -173.41(19)
C12 C13 O4 C14 -63.7(3)
C8 C13 O4 C14 120.5(2)
C15 C14 O4 C13 -100.1(3)
